data_4121256
loop_
_publ_author_name
'Jae-Hyuk Her'
'Peter W. Stephens'
'Royce A. Davidson'
'Kil Sik Min'
'Joshua D. Bagnato'
'Kipp van Schooten'
'Christoph Boehme'
'Joel S. Miller'

_publ_section_title
;
 Weak Ferromagnetic Ordering of the Li+[TCNE].- (TCNE =
 Tetracyanoethylene) Organic Magnet with an Interpenetrating Diamondoid
 Structure
;
_journal_name_full 'Journal of the American Chemical Society'
_journal_page_first 18060
_journal_page_last 18063
_journal_paper_doi 10.1021/ja410818e
_journal_volume 135
_journal_year 2013
_chemical_formula_sum 'C6 Li N4'
_chemical_formula_weight 135.04
_chemical_name_common 'Lithium TCNE'
_space_group_crystal_system monoclinic
_space_group_IT_number 13
_space_group_name_H-M_alt 'P 1 2/c 1'
_symmetry_space_group_name_Hall '-P 2yc'
_symmetry_space_group_name_H-M 'P 1 2/c 1'
_cell_angle_alpha 90
_cell_angle_beta 107.6955(49)
_cell_angle_gamma 90
_cell_formula_units_Z 2
_cell_length_a 5.43280(54)
_cell_length_b 5.41122(58)
_cell_length_c 11.9143(15)
_cell_measurement_temperature 16
_cell_volume 333.69(7)
_computing_cell_refinement 'TOPAS Academic'
_computing_data_collection Super
_computing_data_reduction asap
_computing_molecular_graphics 'Crystal Maker'
_computing_publication_material 'PLATON (Spek, 2003)'
_computing_structure_refinement 'TOPAS Academic'
_computing_structure_solution 'TOPAS Academic'
_diffrn_ambient_temperature 16
_diffrn_detector 'NaI scintillation counter'
_diffrn_measurement_device_type 'Huber diffractometer'
_diffrn_radiation_monochromator 'double Si(111)'
_diffrn_radiation_wavelength 0.700296
_diffrn_source synchrotron
_exptl_absorpt_correction_type none
_pd_block_diffractogram_id LiTCNE-16K
_pd_char_colour 'dark green yellow'
_pd_instr_location
; 
X16C, National Synchrotron Light Source, Brookhaven National Laboratory
;
_pd_meas_2theta_range_inc 0.005
_pd_meas_2theta_range_max 40
_pd_meas_2theta_range_min 4
_pd_meas_number_of_points 7201
_pd_meas_scan_method step
_pd_proc_2theta_range_inc 0.005
_pd_proc_2theta_range_max 40
_pd_proc_2theta_range_min 4
_pd_proc_info_excluded_regions none
_pd_proc_ls_background_function
;
Chebyshev polynomial with 20 coeffecients
;
_pd_proc_ls_pref_orient_corr
; 
none 
;
_pd_proc_ls_profile_function
;
TOPAS Simple_Axial_Model function with Rp=9999,Rs=300
Peaks pseudo-Voigt shape, with refined anisotropic strain broadening
per Stephens, P. W., J. Appl. Cryst. (1999). 32, 281-289.
;
_pd_proc_ls_prof_R_factor 0.05157
_pd_proc_ls_prof_wR_expected 0.04361
_pd_proc_ls_prof_wR_factor 0.06361
_pd_proc_wavelength 0.700296
_pd_spec_mounting
;
Sealed glass capillary of 1 mm nom diameter
;
_pd_spec_mount_mode reflection
_pd_spec_shape cylinder
_pd_spec_size_axial 10
_pd_spec_size_equat 1
_pd_spec_size_thick 1
_refine_ls_extinction_method none
_refine_ls_goodness_of_fit_all 1.450
_refine_ls_matrix_type full
_refine_ls_number_constraints 0
_refine_ls_number_parameters 52
_refine_ls_number_restraints 1
_refine_ls_R_I_factor 0.019
_refine_ls_shift/su_max 0.01
_refine_ls_weighting_scheme sigma
_cod_data_source_file ja410818e_si_001_1.cif
_cod_data_source_block LiTCNE-16K
_cod_original_cell_volume 333.686(99)
_cod_database_code 4121256

loop_
_symmetry_equiv_pos_as_xyz
'x, y, z'
'-x, y, 1/2-z'
'-x, -y, -z'
'x, -y, 1/2+z'

loop_
_atom_site_label
_atom_site_type_symbol
_atom_site_symmetry_multiplicity
_atom_site_fract_x
_atom_site_fract_y
_atom_site_fract_z
_atom_site_occupancy
_atom_site_B_iso_or_equiv
Li Li+1 2 0.5 0.3125(36) 0.75 1 1
N2 N 4 -0.23399(67) -0.43146(43) -0.14344(19) 1 1
N3 N 4 0.34652(56) 0.13290(68) -0.14220(31) 1 1
C4 C 4 -0.11757(59) -0.27519(43) -0.11300(24) 1 1
C5 C 4 0.20602(41) 0.03308(85) -0.11674(33) 1 1
C6 C 4 0.02296(13) -0.04980(15) -0.050490(64) 1 1

loop_
_geom_angle_atom_site_label_1
_geom_angle_atom_site_label_2
_geom_angle_atom_site_label_3
_geom_angle
N2 C4 C6 168.6(3)
N3 C5 C6 162.2(4)
C4 C6 C5 107.2(2)
C4 C6 C6 122.43(13)
C5 C6 C6 130.33(17)

loop_
_geom_bond_atom_site_label_1
_geom_bond_atom_site_label_2
_geom_bond_distance
N2 C4 1.052(4)
N3 C5 1.052(5)
C4 C6 1.510(2)
C5 C6 1.513(3)
C6 C6 1.4081(10)
Li N2 2.12(2)
Li N3 1.99(2)
